data_7002065
loop_
_publ_author_name
'Baker, Murray V.'
'Brown, David H.'
'Simpson, Peter V.'
'Skelton, Brian W.'
'White, Allan H.'

_publ_section_title
;
 Palladium complexes of o-xylyl-linked alkoxybenzimidazolin-2-ylidenes:
 interesting structural conformations and application as pre-catalysts
;
_journal_issue 35
_journal_name_full 'Dalton Transactions'
_journal_page_first 7294
_journal_paper_doi 10.1039/b908613g
_journal_year 2009
_chemical_formula_moiety 'C40 H54 Br2 N4 O4 Pd'
_chemical_formula_sum 'C40 H54 Br2 N4 O4 Pd'
_chemical_formula_weight 921.09
_chemical_name_systematic
;
?
;
_space_group_IT_number 14
_symmetry_cell_setting monoclinic
_symmetry_space_group_name_Hall '-P 2ybc'
_symmetry_space_group_name_H-M 'P 1 21/c 1'
_atom_sites_solution_hydrogens geom
_atom_sites_solution_primary direct
_atom_sites_solution_secondary difmap
_audit_creation_date 2009-07-14T08:48:34-00:00
_audit_creation_method 'WinGX routine CIF_UPDATE'
_cell_angle_alpha 90
_cell_angle_beta 107.964(6)
_cell_angle_gamma 90
_cell_formula_units_Z 4
_cell_length_a 17.3106(9)
_cell_length_b 19.9122(8)
_cell_length_c 12.1672(7)
_cell_measurement_reflns_used 3521
_cell_measurement_temperature 100(2)
_cell_measurement_theta_max 27.4471
_cell_measurement_theta_min 2.5471
_cell_volume 3989.5(4)
_computing_cell_refinement
;
CrysAlis RED, Oxford Diffraction Ltd.,
Version 1.171.31.5 (release 28-08-2006 CrysAlis171 .NET)
(compiled Aug 28 2006,13:05:05)
;
_computing_data_collection
;
CrysAlis CCD, Oxford Diffraction Ltd.,
Version 1.171.31.5 (release 28-08-2006 CrysAlis171 .NET)
(compiled Aug 28 2006,13:05:05)
;
_computing_data_reduction
;
CrysAlis RED, Oxford Diffraction Ltd.,
Version 1.171.31.5 (release 28-08-2006 CrysAlis171 .NET)
(compiled Aug 28 2006,13:05:05)
;
_computing_structure_refinement 'SHELXL-97 (Sheldrick, 2008)'
_diffrn_ambient_temperature 100(2)
_diffrn_detector_area_resol_mean 16.0009
_diffrn_measured_fraction_theta_full 0.997
_diffrn_measured_fraction_theta_max 0.997
_diffrn_measurement_device_type
;
Oxford Diffraction Xcalibur diffractometer
;
_diffrn_measurement_method '\w scans'
_diffrn_orient_matrix_UB_11 -0.0543958756
_diffrn_orient_matrix_UB_12 0.0036423924
_diffrn_orient_matrix_UB_13 -0.0301759356
_diffrn_orient_matrix_UB_21 -0.0271605593
_diffrn_orient_matrix_UB_22 0.0028711166
_diffrn_orient_matrix_UB_23 0.030651227
_diffrn_orient_matrix_UB_31 0.0077960744
_diffrn_orient_matrix_UB_32 0.0353130263
_diffrn_orient_matrix_UB_33 0.000563204
_diffrn_radiation_monochromator graphite
_diffrn_radiation_type MoK\a
_diffrn_radiation_wavelength 0.71073
_diffrn_reflns_av_R_equivalents 0.1443
_diffrn_reflns_av_unetI/netI 0.1896
_diffrn_reflns_limit_h_max 20
_diffrn_reflns_limit_h_min -20
_diffrn_reflns_limit_k_max 23
_diffrn_reflns_limit_k_min -23
_diffrn_reflns_limit_l_max 13
_diffrn_reflns_limit_l_min -14
_diffrn_reflns_number 33059
_diffrn_reflns_theta_full 25
_diffrn_reflns_theta_max 25
_diffrn_reflns_theta_min 2.68
_exptl_absorpt_coefficient_mu 2.513
_exptl_absorpt_correction_T_max 1
_exptl_absorpt_correction_T_min 0.86091
_exptl_absorpt_correction_type multi-scan
_exptl_absorpt_process_details
;
CrysAlis RED, Oxford Diffraction Ltd.,
Version 1.171.31.5 (release 28-08-2006 CrysAlis171 .NET)
(compiled Aug 28 2006,13:05:05)
Empirical absorption correction using spherical harmonics,
implemented in SCALE3 ABSPACK scaling algorithm.
;
_exptl_crystal_colour colourless
_exptl_crystal_density_diffrn 1.534
_exptl_crystal_density_method 'not measured'
_exptl_crystal_description plate
_exptl_crystal_F_000 1880
_exptl_crystal_size_max 0.1
_exptl_crystal_size_mid 0.095
_exptl_crystal_size_min 0.03
_refine_diff_density_max 0.96
_refine_diff_density_min -0.532
_refine_diff_density_rms 0.12
_refine_ls_extinction_method none
_refine_ls_goodness_of_fit_ref 1.006
_refine_ls_hydrogen_treatment constr
_refine_ls_matrix_type full
_refine_ls_number_parameters 478
_refine_ls_number_reflns 7017
_refine_ls_number_restraints 81
_refine_ls_restrained_S_all 1.012
_refine_ls_R_factor_all 0.1961
_refine_ls_R_factor_gt 0.0773
_refine_ls_shift/su_max 0.042
_refine_ls_shift/su_mean 0.002
_refine_ls_structure_factor_coef Fsqd
_refine_ls_weighting_details 'calc w=1/[\s^2^(Fo^2^)+(0.0430P)^2^] where P=(Fo^2^+2Fc^2^)/3'
_refine_ls_weighting_scheme calc
_refine_ls_wR_factor_gt 0.1154
_refine_ls_wR_factor_ref 0.1506
_reflns_number_gt 3209
_reflns_number_total 7017
_reflns_threshold_expression I>2\s(I)
_cod_data_source_file b908613g.txt
_cod_data_source_block ps91g
_cod_original_sg_symbol_Hall -p_2ybc
_cod_database_code 7002065

loop_
_symmetry_equiv_pos_as_xyz
'x, y, z'
'-x, y+1/2, -z+1/2'
'-x, -y, -z'
'x, -y-1/2, z-1/2'

loop_
_atom_site_label
_atom_site_type_symbol
_atom_site_fract_x
_atom_site_fract_y
_atom_site_fract_z
_atom_site_U_iso_or_equiv
_atom_site_adp_type
_atom_site_occupancy
_atom_site_symmetry_multiplicity
_atom_site_calc_flag
_atom_site_refinement_flags
_atom_site_disorder_assembly
_atom_site_disorder_group
Pd1 Pd 0.29086(5) 0.37286(4) 0.95062(7) 0.0286(2) Uani 1 1 d . . .
Br1 Br 0.40978(6) 0.38211(5) 1.12752(9) 0.0342(3) Uani 1 1 d . . .
Br2 Br 0.18690(7) 0.37237(7) 1.05210(10) 0.0472(3) Uani 1 1 d . . .
C1 C 0.3763(7) 0.2473(5) 0.8315(10) 0.038(3) Uani 1 1 d . . .
H1A H 0.428 0.2237 0.8644 0.057 Uiso 1 1 calc R . .
H1B H 0.3461 0.2265 0.7578 0.057 Uiso 1 1 calc R . .
H1C H 0.3443 0.2445 0.8852 0.057 Uiso 1 1 calc R . .
N21 N 0.4001(5) 0.4270(4) 0.8245(7) 0.021(2) Uani 1 1 d . . .
C22 C 0.3668(6) 0.3714(5) 0.8592(8) 0.025(2) Uani 1 1 d . . .
N23 N 0.3923(5) 0.3187(4) 0.8121(8) 0.031(2) Uani 1 1 d . . .
C23A C 0.4445(6) 0.3395(5) 0.7515(9) 0.023(3) Uani 1 1 d . . .
C24 C 0.4851(6) 0.2992(5) 0.6909(10) 0.036(3) Uani 1 1 d . . .
H24 H 0.4792 0.2518 0.686 0.043 Uiso 1 1 calc R . .
C25 C 0.5339(7) 0.3337(5) 0.6396(10) 0.035(3) Uani 1 1 d . . .
O25 O 0.5775(4) 0.3057(3) 0.5746(7) 0.041(2) Uani 1 1 d . . .
C251 C 0.5788(7) 0.2327(5) 0.5722(11) 0.048(3) Uani 1 1 d . . .
H25A H 0.5229 0.2149 0.5417 0.058 Uiso 1 1 calc R . .
H25B H 0.6037 0.2147 0.6511 0.058 Uiso 1 1 calc R . .
C252 C 0.6282(7) 0.2122(5) 0.4947(11) 0.052(4) Uani 1 1 d . . .
H25C H 0.6819 0.2345 0.5209 0.063 Uiso 1 1 calc R . .
H25D H 0.6002 0.227 0.4146 0.063 Uiso 1 1 calc R . .
C253 C 0.6397(8) 0.1368(5) 0.4970(11) 0.057(4) Uani 1 1 d . . .
H25E H 0.5859 0.1152 0.4646 0.069 Uiso 1 1 calc R . .
H25F H 0.6624 0.122 0.5783 0.069 Uiso 1 1 calc R . .
C254 C 0.6961(8) 0.1126(8) 0.4286(12) 0.085(5) Uani 1 1 d . . .
H25G H 0.701 0.0636 0.4338 0.128 Uiso 1 1 calc R . .
H25H H 0.7498 0.133 0.4612 0.128 Uiso 1 1 calc R . .
H25I H 0.6732 0.1259 0.3475 0.128 Uiso 1 1 calc R . .
C26 C 0.5425(6) 0.4065(5) 0.6511(10) 0.029(3) Uani 1 1 d . . .
O26 O 0.5964(4) 0.4344(3) 0.6019(7) 0.040(2) Uani 1 1 d . . .
C261 C 0.6066(7) 0.5052(5) 0.6134(10) 0.037(3) Uani 1 1 d . . .
H26A H 0.6255 0.5174 0.6963 0.045 Uiso 1 1 calc R . .
H26B H 0.554 0.5277 0.5771 0.045 Uiso 1 1 calc R . .
C262 C 0.6675(6) 0.5285(5) 0.5567(9) 0.031(3) Uani 1 1 d . . .
H26C H 0.6511 0.5125 0.4757 0.038 Uiso 1 1 calc R . .
H26D H 0.7212 0.5087 0.5975 0.038 Uiso 1 1 calc R . .
C263 C 0.6745(6) 0.6052(5) 0.5586(9) 0.032(3) Uani 1 1 d . . .
H26E H 0.6198 0.625 0.5255 0.038 Uiso 1 1 calc R . .
H26F H 0.6966 0.6207 0.6396 0.038 Uiso 1 1 calc R . .
C264 C 0.7294(6) 0.6299(6) 0.4901(9) 0.041(3) Uani 1 1 d . . .
H26G H 0.7313 0.6791 0.4918 0.062 Uiso 1 1 calc R . .
H26H H 0.7078 0.6145 0.4099 0.062 Uiso 1 1 calc R . .
H26I H 0.7843 0.6119 0.5246 0.062 Uiso 1 1 calc R . .
C27 C 0.5016(6) 0.4429(5) 0.7102(10) 0.029(3) Uani 1 1 d . . .
H27 H 0.5078 0.4902 0.7185 0.035 Uiso 1 1 calc R . .
C27A C 0.4503(7) 0.4078(5) 0.7578(10) 0.034(3) Uani 1 1 d . . .
C2 C 0.3875(6) 0.4970(4) 0.8534(9) 0.030(3) Uani 1 1 d . . .
H2A H 0.4408 0.5199 0.8809 0.036 Uiso 1 1 calc R . .
H2B H 0.3634 0.4974 0.9173 0.036 Uiso 1 1 calc R . .
C31 C 0.2477(7) 0.5371(5) 0.7203(9) 0.035(3) Uani 1 1 d . . .
C32 C 0.3332(7) 0.5356(5) 0.7531(10) 0.040(3) Uani 1 1 d . . .
C33 C 0.3708(7) 0.5798(5) 0.6954(10) 0.035(3) Uani 1 1 d . . .
H33 H 0.4284 0.5808 0.7187 0.042 Uiso 1 1 calc R . .
C34 C 0.3289(7) 0.6220(6) 0.6067(9) 0.039(3) Uani 1 1 d . . .
H34 H 0.3575 0.6501 0.5694 0.047 Uiso 1 1 calc R . .
C35 C 0.2466(8) 0.6228(6) 0.5737(11) 0.054(3) Uani 1 1 d . . .
H35 H 0.2167 0.6503 0.5113 0.065 Uiso 1 1 calc R . .
C36 C 0.2066(8) 0.5827(6) 0.6325(12) 0.061(4) Uani 1 1 d . . .
H36 H 0.1492 0.5861 0.613 0.073 Uiso 1 1 calc R . .
C3 C 0.1995(6) 0.4966(5) 0.7771(10) 0.034(3) Uani 1 1 d . . .
H3A H 0.2299 0.4941 0.8606 0.041 Uiso 1 1 calc R . .
H3B H 0.1482 0.5209 0.7696 0.041 Uiso 1 1 calc RD . .
N41 N 0.1661(5) 0.3182(4) 0.7411(7) 0.027(2) Uani 1 1 d . A .
C42 C 0.2058(6) 0.3720(6) 0.8029(9) 0.035(3) Uani 1 1 d . . .
N43 N 0.1789(5) 0.4275(4) 0.7339(8) 0.034(2) Uani 1 1 d . . .
C43A C 0.1225(7) 0.4068(6) 0.6286(11) 0.038(3) Uani 1 1 d . A .
C44 C 0.0824(6) 0.4427(6) 0.5299(11) 0.043(3) Uani 1 1 d . . .
H44 H 0.0861 0.4903 0.5269 0.052 Uiso 1 1 calc R . .
C45 C 0.0367(7) 0.4060(7) 0.4364(11) 0.045(3) Uani 1 1 d U A .
O45 O -0.0042(5) 0.4381(4) 0.3341(7) 0.055(2) Uani 1 1 d DU . .
C451 C 0.0442(14) 0.4324(13) 0.2578(18) 0.067(4) Uiso 0.5 1 d PDU A 1
H45A H 0.0534 0.3845 0.244 0.08 Uiso 0.5 1 calc PR A 1
H45B H 0.0976 0.4542 0.2927 0.08 Uiso 0.5 1 calc PR A 1
C452 C -0.0004(15) 0.4663(10) 0.146(2) 0.073(6) Uiso 0.5 1 d PDU A 1
H45C H -0.0244 0.5085 0.1632 0.088 Uiso 0.5 1 calc PR A 1
H45D H 0.0393 0.4784 0.1054 0.088 Uiso 0.5 1 calc PR A 1
C453 C -0.0660(14) 0.4251(14) 0.0663(16) 0.124(9) Uiso 0.5 1 d PDU A 1
H45E H -0.1164 0.4336 0.0864 0.149 Uiso 0.5 1 calc PR A 1
H45F H -0.0752 0.4426 -0.0129 0.149 Uiso 0.5 1 calc PR A 1
C454 C -0.0562(16) 0.3525(14) 0.062(3) 0.198(16) Uiso 0.5 1 d PDU A 1
H45G H -0.1065 0.3326 0.0117 0.297 Uiso 0.5 1 calc PRD A 1
H45H H -0.044 0.3338 0.1398 0.297 Uiso 0.5 1 calc PR A 1
H45I H -0.0115 0.3424 0.0309 0.297 Uiso 0.5 1 calc PR A 1
C455 C 0.0337(13) 0.4943(9) 0.291(2) 0.068(4) Uani 0.5 1 d PDU A 2
H45J H -0.0089 0.5177 0.2301 0.081 Uiso 0.5 1 calc PR A 2
H45K H 0.0551 0.5266 0.3556 0.081 Uiso 0.5 1 calc PR A 2
C456 C 0.1006(15) 0.4762(11) 0.245(2) 0.084(6) Uani 0.5 1 d PDU A 2
H45L H 0.079 0.4462 0.1774 0.101 Uiso 0.5 1 calc PR A 2
H45M H 0.1425 0.451 0.3044 0.101 Uiso 0.5 1 calc PR A 2
C457 C 0.1397(12) 0.5363(10) 0.208(2) 0.092(6) Uani 0.5 1 d PDU A 2
H45N H 0.144 0.5732 0.2646 0.11 Uiso 0.5 1 calc PR A 2
H45O H 0.1953 0.5244 0.2088 0.11 Uiso 0.5 1 calc PR A 2
C458 C 0.0913(17) 0.5601(14) 0.090(2) 0.097(7) Uani 0.5 1 d PDU A 2
H45P H 0.1186 0.5987 0.0679 0.146 Uiso 0.5 1 calc PR A 2
H45Q H 0.0368 0.5733 0.0896 0.146 Uiso 0.5 1 calc PR A 2
H45R H 0.0871 0.5237 0.0338 0.146 Uiso 0.5 1 calc PR A 2
C46 C 0.0304(7) 0.3369(7) 0.4395(12) 0.049(4) Uani 1 1 d . . .
O46 O -0.0144(5) 0.3067(5) 0.3402(8) 0.076(3) Uani 1 1 d . A .
C461 C -0.0295(9) 0.2376(8) 0.3400(13) 0.093(5) Uani 1 1 d U . .
H46A H -0.0584 0.2274 0.3966 0.111 Uiso 1 1 calc R A .
H46B H 0.0227 0.213 0.3634 0.111 Uiso 1 1 calc R . .
C462 C -0.0802(8) 0.2146(8) 0.2211(14) 0.105(5) Uani 1 1 d U A .
H46C H -0.0524 0.2248 0.1631 0.126 Uiso 1 1 calc R . .
H46D H -0.0903 0.1657 0.2207 0.126 Uiso 1 1 calc R . .
C463 C -0.1581(9) 0.2528(10) 0.1957(16) 0.117(6) Uani 1 1 d U . .
H46E H -0.1853 0.2517 0.1112 0.14 Uiso 1 1 calc R A .
H46F H -0.145 0.3003 0.2178 0.14 Uiso 1 1 calc R . .
C464 C -0.2170(11) 0.2286(10) 0.2541(18) 0.147(8) Uani 1 1 d . A .
H46G H -0.265 0.2577 0.2331 0.22 Uiso 1 1 calc R . .
H46H H -0.1914 0.2297 0.338 0.22 Uiso 1 1 calc R . .
H46I H -0.2333 0.1825 0.2296 0.22 Uiso 1 1 calc R . .
C47 C 0.0697(7) 0.3016(6) 0.5403(10) 0.045(3) Uani 1 1 d . A .
H47 H 0.0644 0.2543 0.5454 0.054 Uiso 1 1 calc R . .
C47A C 0.1177(7) 0.3399(6) 0.6345(11) 0.035(3) Uani 1 1 d . . .
C4 C 0.1683(7) 0.2499(5) 0.7849(10) 0.042(3) Uani 1 1 d . . .
H4A H 0.1131 0.2315 0.7625 0.064 Uiso 1 1 calc R A .
H4B H 0.1909 0.2503 0.8693 0.064 Uiso 1 1 calc R . .
H4C H 0.2025 0.222 0.7523 0.064 Uiso 1 1 calc R . .

loop_
_atom_site_aniso_label
_atom_site_aniso_U_11
_atom_site_aniso_U_22
_atom_site_aniso_U_33
_atom_site_aniso_U_23
_atom_site_aniso_U_13
_atom_site_aniso_U_12
Pd1 0.0369(5) 0.0248(4) 0.0288(5) -0.0013(5) 0.0166(4) -0.0002(5)
Br1 0.0454(7) 0.0289(6) 0.0292(7) -0.0037(6) 0.0128(5) -0.0018(6)
Br2 0.0487(7) 0.0554(8) 0.0475(8) -0.0003(8) 0.0298(6) -0.0014(8)
C1 0.055(8) 0.029(6) 0.044(8) -0.014(6) 0.034(6) 0.001(6)
N21 0.031(5) 0.016(5) 0.023(6) 0.001(4) 0.019(4) 0.002(4)
C22 0.043(6) 0.024(6) 0.013(5) 0.004(5) 0.014(5) -0.005(6)
N23 0.049(6) 0.018(5) 0.034(6) 0.000(4) 0.023(5) -0.005(5)
C23A 0.028(7) 0.023(6) 0.026(7) -0.005(5) 0.019(5) -0.003(5)
C24 0.043(7) 0.028(6) 0.038(8) 0.004(6) 0.015(6) -0.006(6)
C25 0.048(8) 0.015(6) 0.051(9) -0.011(6) 0.029(7) 0.008(6)
O25 0.070(6) 0.019(4) 0.055(6) -0.001(4) 0.050(5) -0.006(4)
C251 0.074(9) 0.017(6) 0.069(10) -0.007(6) 0.044(8) -0.005(6)
C252 0.078(10) 0.035(7) 0.055(9) -0.013(6) 0.036(7) -0.001(7)
C253 0.086(10) 0.036(8) 0.057(9) 0.004(7) 0.032(7) 0.013(8)
C254 0.078(10) 0.095(12) 0.084(12) -0.002(10) 0.026(9) 0.032(10)
C26 0.039(7) 0.020(6) 0.033(8) 0.001(5) 0.020(6) -0.002(5)
O26 0.055(5) 0.012(4) 0.065(6) -0.001(4) 0.036(5) -0.004(4)
C261 0.049(8) 0.028(6) 0.043(8) -0.010(6) 0.027(6) -0.007(6)
C262 0.038(7) 0.031(6) 0.025(7) -0.011(5) 0.010(5) 0.000(6)
C263 0.044(7) 0.026(6) 0.031(7) -0.002(5) 0.019(5) -0.008(5)
C264 0.049(7) 0.040(6) 0.039(7) -0.008(7) 0.018(6) 0.007(7)
C27 0.039(7) 0.013(5) 0.045(8) 0.000(5) 0.027(6) -0.008(5)
C27A 0.047(8) 0.023(6) 0.028(8) -0.001(6) 0.008(6) 0.007(6)
C2 0.047(7) 0.009(5) 0.039(8) -0.008(5) 0.020(6) 0.003(5)
C31 0.040(7) 0.039(7) 0.033(8) -0.006(6) 0.020(6) 0.007(6)
C32 0.069(9) 0.035(7) 0.028(7) 0.003(6) 0.033(7) 0.011(7)
C33 0.035(7) 0.035(7) 0.038(8) -0.001(6) 0.014(6) 0.012(6)
C34 0.057(8) 0.026(6) 0.037(7) 0.004(6) 0.016(6) -0.001(7)
C35 0.070(9) 0.040(7) 0.054(9) 0.014(7) 0.022(7) -0.008(9)
C36 0.048(9) 0.055(9) 0.075(11) 0.007(8) 0.012(8) 0.017(7)
C3 0.036(7) 0.016(6) 0.057(9) 0.003(6) 0.022(6) 0.007(5)
N41 0.036(6) 0.032(5) 0.016(6) -0.002(5) 0.010(4) -0.006(5)
C42 0.035(6) 0.033(6) 0.042(7) -0.007(7) 0.018(5) 0.000(7)
N43 0.028(6) 0.027(5) 0.046(7) -0.001(5) 0.012(5) 0.003(5)
C43A 0.033(7) 0.046(8) 0.035(9) 0.014(7) 0.011(6) 0.015(7)
C44 0.027(7) 0.044(7) 0.060(10) -0.006(7) 0.015(6) 0.003(6)
C45 0.044(7) 0.056(7) 0.045(7) 0.013(6) 0.029(6) 0.022(6)
O45 0.055(4) 0.062(4) 0.050(5) 0.013(4) 0.021(4) 0.017(4)
C455 0.069(7) 0.077(7) 0.063(7) 0.032(6) 0.029(6) 0.034(6)
C456 0.073(13) 0.101(14) 0.087(14) 0.016(12) 0.039(10) 0.009(11)
C457 0.074(14) 0.100(15) 0.094(16) 0.024(13) 0.017(11) -0.003(12)
C458 0.083(15) 0.100(16) 0.098(17) 0.022(13) 0.010(12) 0.001(14)
C46 0.038(8) 0.058(9) 0.045(10) -0.010(8) 0.005(7) 0.009(7)
O46 0.064(7) 0.096(8) 0.045(7) -0.026(6) -0.015(5) 0.002(6)
C461 0.066(9) 0.127(13) 0.079(11) -0.059(10) 0.014(7) -0.017(10)
C462 0.066(9) 0.158(13) 0.088(10) -0.052(10) 0.018(8) -0.017(9)
C463 0.062(9) 0.165(15) 0.117(13) -0.057(12) 0.017(9) -0.029(9)
C464 0.124(17) 0.19(2) 0.15(2) 0.010(17) 0.079(15) -0.017(16)
C47 0.051(8) 0.051(8) 0.035(9) -0.011(7) 0.017(7) -0.006(7)
C47A 0.034(7) 0.041(8) 0.039(9) -0.004(7) 0.025(6) 0.004(6)
C4 0.055(8) 0.033(7) 0.036(8) 0.014(6) 0.008(6) -0.010(6)

loop_
_atom_type_symbol
_atom_type_description
_atom_type_scat_dispersion_real
_atom_type_scat_dispersion_imag
_atom_type_scat_source
C C 0.0033 0.0016 'International Tables Vol C Tables 4.2.6.8 and 6.1.1.4'
H H 0 0 'International Tables Vol C Tables 4.2.6.8 and 6.1.1.4'
N N 0.0061 0.0033 'International Tables Vol C Tables 4.2.6.8 and 6.1.1.4'
Br Br -0.2901 2.4595 'International Tables Vol C Tables 4.2.6.8 and 6.1.1.4'
Pd Pd -0.9988 1.0072 'International Tables Vol C Tables 4.2.6.8 and 6.1.1.4'
O O 0.0106 0.006 'International Tables Vol C Tables 4.2.6.8 and 6.1.1.4'

loop_
_geom_angle_atom_site_label_1
_geom_angle_atom_site_label_2
_geom_angle_atom_site_label_3
_geom_angle
_geom_angle_site_symmetry_1
_geom_angle_site_symmetry_3
_geom_angle_publ_flag
C42 Pd1 C22 85.7(4) . . ?
C42 Pd1 Br2 90.1(3) . . ?
C22 Pd1 Br2 175.6(3) . . ?
C42 Pd1 Br1 172.9(3) . . ?
C22 Pd1 Br1 88.4(3) . . ?
Br2 Pd1 Br1 95.95(5) . . ?
N23 C1 H1A 109.5 . . ?
N23 C1 H1B 109.5 . . ?
H1A C1 H1B 109.5 . . ?
N23 C1 H1C 109.5 . . ?
H1A C1 H1C 109.5 . . ?
H1B C1 H1C 109.5 . . ?
C22 N21 C27A 110.4(8) . . ?
C22 N21 C2 125.7(8) . . ?
C27A N21 C2 123.9(8) . . ?
N23 C22 N21 106.1(8) . . ?
N23 C22 Pd1 128.5(7) . . ?
N21 C22 Pd1 125.4(7) . . ?
C22 N23 C23A 110.3(8) . . ?
C22 N23 C1 125.7(9) . . ?
C23A N23 C1 123.5(9) . . ?
C27A C23A N23 108.3(10) . . ?
C27A C23A C24 123.7(10) . . ?
N23 C23A C24 128.0(9) . . ?
C25 C24 C23A 115.2(9) . . ?
C25 C24 H24 122.4 . . ?
C23A C24 H24 122.4 . . ?
O25 C25 C24 125.6(9) . . ?
O25 C25 C26 113.7(10) . . ?
C24 C25 C26 120.6(10) . . ?
C25 O25 C251 115.7(8) . . ?
O25 C251 C252 107.3(8) . . ?
O25 C251 H25A 110.2 . . ?
C252 C251 H25A 110.2 . . ?
O25 C251 H25B 110.2 . . ?
C252 C251 H25B 110.2 . . ?
H25A C251 H25B 108.5 . . ?
C251 C252 C253 110.6(10) . . ?
C251 C252 H25C 109.5 . . ?
C253 C252 H25C 109.5 . . ?
C251 C252 H25D 109.5 . . ?
C253 C252 H25D 109.5 . . ?
H25C C252 H25D 108.1 . . ?
C252 C253 C254 113.6(10) . . ?
C252 C253 H25E 108.8 . . ?
C254 C253 H25E 108.8 . . ?
C252 C253 H25F 108.8 . . ?
C254 C253 H25F 108.8 . . ?
H25E C253 H25F 107.7 . . ?
C253 C254 H25G 109.5 . . ?
C253 C254 H25H 109.5 . . ?
H25G C254 H25H 109.5 . . ?
C253 C254 H25I 109.5 . . ?
H25G C254 H25I 109.5 . . ?
H25H C254 H25I 109.5 . . ?
C27 C26 O26 123.3(9) . . ?
C27 C26 C25 121.6(10) . . ?
O26 C26 C25 115.0(10) . . ?
C26 O26 C261 116.1(8) . . ?
O26 C261 C262 110.2(8) . . ?
O26 C261 H26A 109.6 . . ?
C262 C261 H26A 109.6 . . ?
O26 C261 H26B 109.6 . . ?
C262 C261 H26B 109.6 . . ?
H26A C261 H26B 108.1 . . ?
C261 C262 C263 111.4(8) . . ?
C261 C262 H26C 109.3 . . ?
C263 C262 H26C 109.3 . . ?
C261 C262 H26D 109.3 . . ?
C263 C262 H26D 109.3 . . ?
H26C C262 H26D 108 . . ?
C264 C263 C262 111.9(8) . . ?
C264 C263 H26E 109.2 . . ?
C262 C263 H26E 109.2 . . ?
C264 C263 H26F 109.2 . . ?
C262 C263 H26F 109.2 . . ?
H26E C263 H26F 107.9 . . ?
C263 C264 H26G 109.5 . . ?
C263 C264 H26H 109.5 . . ?
H26G C264 H26H 109.5 . . ?
C263 C264 H26I 109.5 . . ?
H26G C264 H26I 109.5 . . ?
H26H C264 H26I 109.5 . . ?
C26 C27 C27A 117.1(9) . . ?
C26 C27 H27 121.4 . . ?
C27A C27 H27 121.5 . . ?
C23A C27A C27 121.6(11) . . ?
C23A C27A N21 104.8(10) . . ?
C27 C27A N21 133.5(9) . . ?
N21 C2 C32 113.1(8) . . ?
N21 C2 H2A 109 . . ?
C32 C2 H2A 109 . . ?
N21 C2 H2B 109 . . ?
C32 C2 H2B 109 . . ?
H2A C2 H2B 107.8 . . ?
C32 C31 C36 117.9(11) . . ?
C32 C31 C3 123.5(10) . . ?
C36 C31 C3 118.6(11) . . ?
C33 C32 C31 116.9(10) . . ?
C33 C32 C2 117.2(11) . . ?
C31 C32 C2 125.5(10) . . ?
C34 C33 C32 124.0(11) . . ?
C34 C33 H33 118 . . ?
C32 C33 H33 118 . . ?
C35 C34 C33 119.2(11) . . ?
C35 C34 H34 120.4 . . ?
C33 C34 H34 120.4 . . ?
C34 C35 C36 119.0(12) . . ?
C34 C35 H35 120.5 . . ?
C36 C35 H35 120.5 . . ?
C35 C36 C31 122.9(12) . . ?
C35 C36 H36 118.6 . . ?
C31 C36 H36 118.6 . . ?
N43 C3 C31 116.8(9) . . ?
N43 C3 H3A 108.1 . . ?
C31 C3 H3A 108.1 . . ?
N43 C3 H3B 108.1 . . ?
C31 C3 H3B 108.1 . . ?
H3A C3 H3B 107.3 . . ?
C42 N41 C47A 109.2(9) . . ?
C42 N41 C4 125.3(9) . . ?
C47A N41 C4 125.2(9) . . ?
N41 C42 N43 106.0(8) . . ?
N41 C42 Pd1 128.8(8) . . ?
N43 C42 Pd1 125.0(8) . . ?
C42 N43 C43A 109.1(8) . . ?
C42 N43 C3 122.1(9) . . ?
C43A N43 C3 128.2(9) . . ?
C47A C43A C44 122.5(13) . . ?
C47A C43A N43 106.2(11) . . ?
C44 C43A N43 131.1(11) . . ?
C45 C44 C43A 116.6(12) . . ?
C45 C44 H44 121.7 . . ?
C43A C44 H44 121.7 . . ?
C44 C45 O45 120.1(12) . . ?
C44 C45 C46 122.4(13) . . ?
O45 C45 C46 117.5(13) . . ?
C45 O45 C451 107.8(11) . . ?
C45 O45 C455 120.5(14) . . ?
O45 C451 C452 108(2) . . ?
O45 C451 H45A 110 . . ?
C452 C451 H45A 110 . . ?
O45 C451 H45B 110 . . ?
C452 C451 H45B 110.1 . . ?
H45A C451 H45B 108.4 . . ?
C453 C452 C451 114.7(14) . . ?
C453 C452 H45C 108.7 . . ?
C451 C452 H45C 108.6 . . ?
C453 C452 H45D 108.4 . . ?
C451 C452 H45D 108.6 . . ?
H45C C452 H45D 107.6 . . ?
C454 C453 C452 119.7(15) . . ?
C454 C453 H45E 107.3 . . ?
C452 C453 H45E 107.2 . . ?
C454 C453 H45F 107.6 . . ?
C452 C453 H45F 107.5 . . ?
H45E C453 H45F 107 . . ?
C453 C454 H45G 109.5 . . ?
C453 C454 H45H 109.6 . . ?
H45G C454 H45H 109.5 . . ?
C453 C454 H45I 109.3 . . ?
H45G C454 H45I 109.5 . . ?
H45H C454 H45I 109.5 . . ?
C456 C455 O45 115.9(16) . . ?
C456 C455 H45J 108.3 . . ?
O45 C455 H45J 108.3 . . ?
C456 C455 H45K 108.3 . . ?
O45 C455 H45K 108.3 . . ?
H45J C455 H45K 107.4 . . ?
C455 C456 C457 113.2(15) . . ?
C455 C456 H45L 108.9 . . ?
C457 C456 H45L 108.9 . . ?
C455 C456 H45M 109 . . ?
C457 C456 H45M 108.9 . . ?
H45L C456 H45M 107.8 . . ?
C458 C457 C456 111.4(16) . . ?
C458 C457 H45N 109.4 . . ?
C456 C457 H45N 109.4 . . ?
C458 C457 H45O 109.3 . . ?
C456 C457 H45O 109.4 . . ?
H45N C457 H45O 108 . . ?
C457 C458 H45P 109.5 . . ?
C457 C458 H45Q 109.5 . . ?
H45P C458 H45Q 109.5 . . ?
C457 C458 H45R 109.5 . . ?
H45P C458 H45R 109.5 . . ?
H45Q C458 H45R 109.5 . . ?
O46 C46 C45 116.4(13) . . ?
O46 C46 C47 123.3(12) . . ?
C45 C46 C47 120.3(13) . . ?
C46 O46 C461 119.4(11) . . ?
O46 C461 C462 110.6(14) . . ?
O46 C461 H46A 109.5 . . ?
C462 C461 H46A 109.5 . . ?
O46 C461 H46B 109.5 . . ?
C462 C461 H46B 109.5 . . ?
H46A C461 H46B 108.1 . . ?
C463 C462 C461 105.3(13) . . ?
C463 C462 H46C 110.7 . . ?
C461 C462 H46C 110.7 . . ?
C463 C462 H46D 110.7 . . ?
C461 C462 H46D 110.7 . . ?
H46C C462 H46D 108.8 . . ?
C462 C463 C464 116.2(18) . . ?
C462 C463 H46E 108.2 . . ?
C464 C463 H46E 108.2 . . ?
C462 C463 H46F 108.2 . . ?
C464 C463 H46F 108.2 . . ?
H46E C463 H46F 107.4 . . ?
C463 C464 H46G 109.5 . . ?
C463 C464 H46H 109.5 . . ?
H46G C464 H46H 109.5 . . ?
C463 C464 H46I 109.5 . . ?
H46G C464 H46I 109.5 . . ?
H46H C464 H46I 109.5 . . ?
C46 C47 C47A 116.5(11) . . ?
C46 C47 H47 121.7 . . ?
C47A C47 H47 121.7 . . ?
C43A C47A N41 109.4(11) . . ?
C43A C47A C47 121.6(13) . . ?
N41 C47A C47 129.0(11) . . ?
N41 C4 H4A 109.5 . . ?
N41 C4 H4B 109.5 . . ?
H4A C4 H4B 109.5 . . ?
N41 C4 H4C 109.5 . . ?
H4A C4 H4C 109.5 . . ?
H4B C4 H4C 109.5 . . ?

loop_
_geom_bond_atom_site_label_1
_geom_bond_atom_site_label_2
_geom_bond_distance
_geom_bond_site_symmetry_2
_geom_bond_publ_flag
Pd1 C42 1.941(10) . ?
Pd1 C22 1.967(9) . ?
Pd1 Br2 2.4767(13) . ?
Pd1 Br1 2.4842(13) . ?
C1 N23 1.480(11) . ?
C1 H1A 0.98 . ?
C1 H1B 0.98 . ?
C1 H1C 0.98 . ?
N21 C22 1.374(11) . ?
N21 C27A 1.411(13) . ?
N21 C2 1.471(11) . ?
C22 N23 1.334(12) . ?
N23 C23A 1.395(12) . ?
C23A C27A 1.365(12) . ?
C23A C24 1.414(14) . ?
C24 C25 1.379(14) . ?
C24 H24 0.95 . ?
C25 O25 1.368(12) . ?
C25 C26 1.460(12) . ?
O25 C251 1.454(11) . ?
C251 C252 1.511(15) . ?
C251 H25A 0.99 . ?
C251 H25B 0.99 . ?
C252 C253 1.514(14) . ?
C252 H25C 0.99 . ?
C252 H25D 0.99 . ?
C253 C254 1.542(16) . ?
C253 H25E 0.99 . ?
C253 H25F 0.99 . ?
C254 H25G 0.98 . ?
C254 H25H 0.98 . ?
C254 H25I 0.98 . ?
C26 C27 1.363(13) . ?
C26 O26 1.371(11) . ?
O26 C261 1.422(11) . ?
C261 C262 1.500(13) . ?
C261 H26A 0.99 . ?
C261 H26B 0.99 . ?
C262 C263 1.533(12) . ?
C262 H26C 0.99 . ?
C262 H26D 0.99 . ?
C263 C264 1.525(13) . ?
C263 H26E 0.99 . ?
C263 H26F 0.99 . ?
C264 H26G 0.98 . ?
C264 H26H 0.98 . ?
C264 H26I 0.98 . ?
C27 C27A 1.389(14) . ?
C27 H27 0.95 . ?
C2 C32 1.501(14) . ?
C2 H2A 0.99 . ?
C2 H2B 0.99 . ?
C31 C32 1.409(14) . ?
C31 C36 1.415(15) . ?
C31 C3 1.477(14) . ?
C32 C33 1.405(14) . ?
C33 C34 1.383(14) . ?
C33 H33 0.95 . ?
C34 C35 1.357(14) . ?
C34 H34 0.95 . ?
C35 C36 1.390(16) . ?
C35 H35 0.95 . ?
C36 H36 0.95 . ?
C3 N43 1.478(12) . ?
C3 H3A 0.99 . ?
C3 H3B 0.99 . ?
N41 C42 1.366(12) . ?
N41 C47A 1.378(13) . ?
N41 C4 1.456(12) . ?
C42 N43 1.379(12) . ?
N43 C43A 1.412(13) . ?
C43A C47A 1.338(13) . ?
C43A C44 1.387(15) . ?
C44 C45 1.378(16) . ?
C44 H44 0.95 . ?
C45 O45 1.385(13) . ?
C45 C46 1.383(15) . ?
O45 C451 1.43(3) . ?
O45 C455 1.471(9) . ?
C451 C452 1.503(17) . ?
C451 H45A 0.99 . ?
C451 H45B 0.99 . ?
C452 C453 1.490(16) . ?
C452 H45C 0.99 . ?
C452 H45D 0.99 . ?
C453 C454 1.459(18) . ?
C453 H45E 0.99 . ?
C453 H45F 0.99 . ?
C454 H45G 0.98 . ?
C454 H45H 0.98 . ?
C454 H45I 0.98 . ?
C455 C456 1.483(17) . ?
C455 H45J 0.99 . ?
C455 H45K 0.99 . ?
C456 C457 1.507(17) . ?
C456 H45L 0.99 . ?
C456 H45M 0.99 . ?
C457 C458 1.506(18) . ?
C457 H45N 0.99 . ?
C457 H45O 0.99 . ?
C458 H45P 0.98 . ?
C458 H45Q 0.98 . ?
C458 H45R 0.98 . ?
C46 O46 1.358(13) . ?
C46 C47 1.395(15) . ?
O46 C461 1.400(16) . ?
C461 C462 1.513(18) . ?
C461 H46A 0.99 . ?
C461 H46B 0.99 . ?
C462 C463 1.496(19) . ?
C462 H46C 0.99 . ?
C462 H46D 0.99 . ?
C463 C464 1.49(2) . ?
C463 H46E 0.99 . ?
C463 H46F 0.99 . ?
C464 H46G 0.98 . ?
C464 H46H 0.98 . ?
C464 H46I 0.98 . ?
C47 C47A 1.414(15) . ?
C47 H47 0.95 . ?
C4 H4A 0.98 . ?
C4 H4B 0.98 . ?
C4 H4C 0.98 . ?
